data_4003004
loop_
_publ_author_name
'Wang, Jian'
'Mark, Justin'
'Woo, Katherine E.'
'Voyles, Jackson'
'Kovnir, Kirill'

_publ_section_title
;
 Chemical Flexibility of Mg in Pnictide Materials: Structure and
 Properties Diversity
;
_journal_issue 20
_journal_name_full 'Chemistry of Materials'
_journal_page_first 8286
_journal_paper_doi 10.1021/acs.chemmater.9b03740
_journal_volume 31
_journal_year 2019
_chemical_formula_sum 'As8 Mg3 Si3'
_chemical_formula_weight 756.56
_space_group_crystal_system orthorhombic
_space_group_IT_number 62
_space_group_name_Hall '-P 2ac 2n'
_space_group_name_H-M_alt 'P n m a'
_symmetry_space_group_name_Hall '-P 2ac 2n'
_symmetry_space_group_name_H-M 'P n m a'
_audit_creation_method SHELXL-2014/7
_cell_angle_alpha 90
_cell_angle_beta 90
_cell_angle_gamma 90
_cell_formula_units_Z 4
_cell_length_a 12.5046(6)
_cell_length_b 7.6471(3)
_cell_length_c 12.9975(6)
_cell_measurement_temperature 100(2)
_cell_volume 1242.87(10)
_computing_structure_refinement 'SHELXL-2014/7 (Sheldrick, 2014)'
_diffrn_ambient_temperature 100(2)
_diffrn_measured_fraction_theta_full 0.992
_diffrn_measured_fraction_theta_max 0.992
_diffrn_measurement_device_type 'D8 Venture Photon CMOS detector'
_diffrn_radiation_type MoK\a
_diffrn_radiation_wavelength 0.71073
_diffrn_reflns_av_R_equivalents 0.0313
_diffrn_reflns_av_unetI/netI 0.0132
_diffrn_reflns_Laue_measured_fraction_full 0.992
_diffrn_reflns_Laue_measured_fraction_max 0.992
_diffrn_reflns_limit_h_max 16
_diffrn_reflns_limit_h_min -16
_diffrn_reflns_limit_k_max 8
_diffrn_reflns_limit_k_min -9
_diffrn_reflns_limit_l_max 16
_diffrn_reflns_limit_l_min -16
_diffrn_reflns_number 19228
_diffrn_reflns_point_group_measured_fraction_full 0.992
_diffrn_reflns_point_group_measured_fraction_max 0.992
_diffrn_reflns_theta_full 25.242
_diffrn_reflns_theta_max 27.519
_diffrn_reflns_theta_min 3.091
_exptl_absorpt_coefficient_mu 21.623
_exptl_crystal_colour silver
_exptl_crystal_density_diffrn 4.043
_exptl_crystal_description block
_exptl_crystal_F_000 1368
_exptl_crystal_size_max 0.394
_exptl_crystal_size_mid 0.076
_exptl_crystal_size_min 0.064
_refine_diff_density_max 0.570
_refine_diff_density_min -0.828
_refine_diff_density_rms 0.178
_refine_ls_extinction_coef 0.00290(9)
_refine_ls_extinction_expression Fc^*^=kFc[1+0.001xFc^2^\l^3^/sin(2\q)]^-1/4^
_refine_ls_extinction_method 'SHELXL-2014/7 (Sheldrick 2014'
_refine_ls_goodness_of_fit_ref 1.273
_refine_ls_hydrogen_treatment undef
_refine_ls_matrix_type full
_refine_ls_number_parameters 74
_refine_ls_number_reflns 1521
_refine_ls_number_restraints 0
_refine_ls_restrained_S_all 1.273
_refine_ls_R_factor_all 0.0137
_refine_ls_R_factor_gt 0.0120
_refine_ls_shift/su_max 0.002
_refine_ls_shift/su_mean 0.000
_refine_ls_structure_factor_coef Fsqd
_refine_ls_weighting_details 'w=1/[\s^2^(Fo^2^)+(0.0091P)^2^+0.7684P] where P=(Fo^2^+2Fc^2^)/3'
_refine_ls_weighting_scheme calc
_refine_ls_wR_factor_gt 0.0268
_refine_ls_wR_factor_ref 0.0283
_reflns_Friedel_coverage 0.000
_reflns_number_gt 1447
_reflns_number_total 1521
_reflns_threshold_expression 'I > 2\s(I)'
_cod_data_source_file cm9b03740_si_001.cif
_cod_data_source_block KW274_1
_cod_database_code 4003004
_shelx_shelxl_version_number 2014/7
_shelx_space_group_comment
;
The symmetry employed for this shelxl refinement is uniquely defined
by the following loop, which should always be used as a source of
symmetry information in preference to the above space-group names.
They are only intended as comments.
;
_shelx_estimated_absorpt_t_min 0.043
_shelx_estimated_absorpt_t_max 0.338

loop_
_space_group_symop_operation_xyz
'x, y, z'
'-x+1/2, -y, z+1/2'
'-x, y+1/2, -z'
'x+1/2, -y+1/2, -z+1/2'
'-x, -y, -z'
'x-1/2, y, -z-1/2'
'x, -y-1/2, z'
'-x-1/2, y-1/2, z-1/2'

loop_
_atom_site_label
_atom_site_type_symbol
_atom_site_fract_x
_atom_site_fract_y
_atom_site_fract_z
_atom_site_U_iso_or_equiv
_atom_site_adp_type
_atom_site_occupancy
_atom_site_site_symmetry_order
_atom_site_calc_flag
_atom_site_refinement_flags_posn
_atom_site_refinement_flags_adp
_atom_site_refinement_flags_occupancy
As1 As 0.58929(2) 0.2500 0.51062(2) 0.00213(7) Uani 1 2 d S T P
As2 As 0.45548(2) -0.2500 0.03389(2) 0.00259(7) Uani 1 2 d S T P
As3 As 0.32807(2) -0.2500 0.17576(2) 0.00184(6) Uani 1 2 d S T P
As4 As 0.57186(2) -0.01476(2) 0.27151(2) 0.00226(6) Uani 1 1 d . . .
As5 As 0.82796(2) 0.2500 0.33498(2) 0.00195(7) Uani 1 2 d S T P
As6 As 0.68567(2) -0.00777(2) 0.56146(2) 0.00231(6) Uani 1 1 d . . .
Si7 Si 0.63447(6) 0.2500 0.33389(5) 0.00254(14) Uani 1 2 d S T P
Si8 Si 0.38486(4) 0.00819(6) 0.27127(4) 0.00250(11) Uani 1 1 d . . .
Mg9 Mg 0.38025(7) 0.2500 0.57874(7) 0.00447(18) Uani 1 2 d S T P
Mg10 Mg 0.60744(6) -0.02120(8) 0.07418(5) 0.00488(13) Uani 1 1 d . . .

loop_
_atom_site_aniso_label
_atom_site_aniso_U_11
_atom_site_aniso_U_22
_atom_site_aniso_U_33
_atom_site_aniso_U_23
_atom_site_aniso_U_13
_atom_site_aniso_U_12
As1 0.00166(13) 0.00241(12) 0.00233(12) 0.000 0.00017(9) 0.000
As2 0.00232(13) 0.00270(12) 0.00274(13) 0.000 0.00010(10) 0.000
As3 0.00122(13) 0.00189(13) 0.00240(12) 0.000 -0.00016(9) 0.000
As4 0.00158(10) 0.00241(9) 0.00281(10) -0.00013(6) -0.00020(7) -0.00014(7)
As5 0.00128(13) 0.00215(13) 0.00242(13) 0.000 0.00009(9) 0.000
As6 0.00195(10) 0.00263(10) 0.00236(10) -0.00018(6) 0.00014(7) 0.00037(6)
Si7 0.0018(3) 0.0028(3) 0.0030(3) 0.000 0.0001(3) 0.000
Si8 0.0019(2) 0.0029(2) 0.0028(2) 0.00012(17) -0.00043(19) -0.00014(18)
Mg9 0.0044(4) 0.0036(4) 0.0054(4) 0.000 -0.0009(3) 0.000
Mg10 0.0041(3) 0.0059(3) 0.0046(3) 0.0012(2) -0.0006(2) -0.0007(2)

loop_
_atom_type_symbol
_atom_type_description
_atom_type_scat_dispersion_real
_atom_type_scat_dispersion_imag
_atom_type_scat_source
Mg Mg 0.0486 0.0363 'International Tables Vol C Tables 4.2.6.8 and 6.1.1.4'
Si Si 0.0817 0.0704 'International Tables Vol C Tables 4.2.6.8 and 6.1.1.4'
As As 0.0499 2.0058 'International Tables Vol C Tables 4.2.6.8 and 6.1.1.4'

loop_
_geom_angle_atom_site_label_1
_geom_angle_atom_site_label_2
_geom_angle_atom_site_label_3
_geom_angle
_geom_angle_site_symmetry_1
_geom_angle_site_symmetry_3
Si7 As1 As6 98.467(13) . .
Si7 As1 As6 98.468(13) . 7_565
As6 As1 As6 110.228(14) . 7_565
Si7 As1 Mg9 122.53(3) . .
As6 As1 Mg9 112.755(12) . .
As6 As1 Mg9 112.755(12) 7_565 .
As3 As2 Mg10 102.056(17) . 3_645
As3 As2 Mg10 102.056(17) . 5_655
Mg10 As2 Mg10 104.35(3) 3_645 5_655
As3 As2 Mg10 108.725(17) . .
Mg10 As2 Mg10 147.862(13) 3_645 .
Mg10 As2 Mg10 78.35(2) 5_655 .
As3 As2 Mg10 108.725(17) . 7
Mg10 As2 Mg10 78.35(2) 3_645 7
Mg10 As2 Mg10 147.862(13) 5_655 7
Mg10 As2 Mg10 83.19(3) . 7
As2 As3 Si8 101.238(15) . 7
As2 As3 Si8 101.239(15) . .
Si8 As3 Si8 108.16(3) 7 .
As2 As3 Mg9 105.00(2) . 2_554
Si8 As3 Mg9 118.948(15) 7 2_554
Si8 As3 Mg9 118.948(15) . 2_554
Si7 As4 Si8 105.78(2) . .
Si7 As4 Mg10 107.67(2) . .
Si8 As4 Mg10 99.82(2) . .
Si7 As4 Mg9 104.68(2) . 5_656
Si8 As4 Mg9 105.68(2) . 5_656
Mg10 As4 Mg9 130.96(2) . 5_656
Si8 As5 Si8 99.93(3) 6_656 4
Si8 As5 Si7 106.931(17) 6_656 .
Si8 As5 Si7 106.931(17) 4 .
Si8 As6 As1 93.864(15) 5_656 .
Si8 As6 Mg10 108.36(2) 5_656 2_655
As1 As6 Mg10 116.506(17) . 2_655
Si8 As6 Mg9 120.32(2) 5_656 5_656
As1 As6 Mg9 102.822(16) . 5_656
Mg10 As6 Mg9 113.64(2) 2_655 5_656
As4 Si7 As4 121.79(3) 7_565 .
As4 Si7 As1 105.02(2) 7_565 .
As4 Si7 As1 105.02(2) . .
As4 Si7 As5 109.87(2) 7_565 .
As4 Si7 As5 109.87(2) . .
As1 Si7 As5 103.48(3) . .
As4 Si8 As6 111.94(2) . 5_656
As4 Si8 As5 110.60(2) . 6_556
As6 Si8 As5 114.85(2) 5_656 6_556
As4 Si8 As3 103.33(2) . .
As6 Si8 As3 111.18(2) 5_656 .
As5 Si8 As3 104.07(2) 6_556 .
As4 Mg9 As4 82.91(3) 3_656 5_656
As4 Mg9 As6 174.47(4) 3_656 5_656
As4 Mg9 As6 95.487(7) 5_656 5_656
As4 Mg9 As6 95.487(7) 3_656 3_656
As4 Mg9 As6 174.47(4) 5_656 3_656
As6 Mg9 As6 85.61(3) 5_656 3_656
As4 Mg9 As1 91.21(2) 3_656 .
As4 Mg9 As1 91.21(2) 5_656 .
As6 Mg9 As1 94.13(2) 5_656 .
As6 Mg9 As1 94.13(2) 3_656 .
As4 Mg9 As3 83.47(2) 3_656 2
As4 Mg9 As3 83.47(2) 5_656 2
As6 Mg9 As3 91.09(2) 5_656 2
As6 Mg9 As3 91.09(2) 3_656 2
As1 Mg9 As3 172.88(4) . 2
As6 Mg10 As4 103.35(2) 2_654 .
As6 Mg10 As2 101.35(2) 2_654 5_655
As4 Mg10 As2 117.44(3) . 5_655
As6 Mg10 As2 139.54(3) 2_654 .
As4 Mg10 As2 94.88(2) . .
As2 Mg10 As2 101.65(2) 5_655 .
As6 Mg10 Mg10 139.36(4) 2_654 5_655
As4 Mg10 Mg10 115.57(3) . 5_655
As2 Mg10 Mg10 50.962(18) 5_655 5_655
As2 Mg10 Mg10 50.693(19) . 5_655
As6 Mg10 Mg10 94.885(15) 2_654 7
As4 Mg10 Mg10 91.084(15) . 7
As2 Mg10 Mg10 142.177(15) 5_655 7
As2 Mg10 Mg10 48.405(15) . 7
Mg10 Mg10 Mg10 95.60(2) 5_655 7

loop_
_geom_bond_atom_site_label_1
_geom_bond_atom_site_label_2
_geom_bond_distance
_geom_bond_site_symmetry_2
As1 Si7 2.3656(7) .
As1 As6 2.4031(2) .
As1 As6 2.4031(2) 7_565
As1 Mg9 2.7598(10) .
As2 As3 2.4369(4) .
As2 Mg10 2.6255(7) 3_645
As2 Mg10 2.6255(7) 5_655
As2 Mg10 2.6356(7) .
As2 Mg10 2.6356(7) 7
As3 Si8 2.4379(5) 7
As3 Si8 2.4379(5) .
As3 Mg9 2.8942(10) 2_554
As4 Si7 2.3172(4) .
As4 Si8 2.3450(6) .
As4 Mg10 2.6035(7) .
As4 Mg9 2.7172(7) 5_656
As5 Si8 2.4151(5) 6_656
As5 Si8 2.4151(5) 4
As5 Si7 2.4196(8) .
As6 Si8 2.3462(5) 5_656
As6 Mg10 2.6017(7) 2_655
As6 Mg9 2.7261(7) 5_656
Si7 As4 2.3172(4) 7_565
Si8 As6 2.3461(5) 5_656
Si8 As5 2.4151(5) 6_556
Mg9 As4 2.7172(7) 3_656
Mg9 As4 2.7172(7) 5_656
Mg9 As6 2.7261(7) 5_656
Mg9 As6 2.7261(7) 3_656
Mg9 As3 2.8942(10) 2
Mg10 As6 2.6018(7) 2_654
Mg10 As2 2.6255(7) 5_655
Mg10 Mg10 3.3232(14) 5_655
Mg10 Mg10 3.4993(13) 7
